data_4319224
loop_
_publ_author_name
'Timo Hatanp\"a\"a'
'Jarno Kansikas'
'Ilpo Mutikainen'
'Markku Leskel\"a'

_publ_section_title
;
 Ancillary Ligand Effect on the Properties of "Mg(thd)2" and Crystal
 Structures of [Mg(thd)2(ethylenediamine)]2, [Mg(thd)2(tmeda)], and
 [Mg(thd)2(trien)]1
;
_journal_name_full 'Inorganic Chemistry'
_journal_page_first 788
_journal_page_last 794
_journal_paper_doi 10.1021/ic000310i
_journal_volume 40
_journal_year 2001
_chemical_formula_sum 'C24 H46 Mg N2 O4'
_chemical_formula_weight 450.94
_chemical_melting_point 425.15
_chemical_name_common bis(2,2,6,6-tetramethyl-3,5-heptanedione)magnesium(II)(ethylenediamine)
_chemical_name_systematic
; 
 bis(2,2,6,6-tetramethyl-3,5-heptanedione)magnesium(II)(1,2-ethanediamine) 
;
_space_group_IT_number 2
_symmetry_cell_setting triclinic
_symmetry_space_group_name_Hall '-P 1'
_symmetry_space_group_name_H-M 'P -1'
_atom_sites_solution_hydrogens geom
_atom_sites_solution_primary direct
_atom_sites_solution_secondary difmap
_audit_creation_method SHELXL-97
_cell_angle_alpha 93.08(3)
_cell_angle_beta 91.45(3)
_cell_angle_gamma 107.44(3)
_cell_formula_units_Z 4
_cell_length_a 10.372(2)
_cell_length_b 14.790(3)
_cell_length_c 19.588(4)
_cell_measurement_reflns_used 25
_cell_measurement_temperature 193(2)
_cell_measurement_theta_max 10
_cell_measurement_theta_min 5
_cell_volume 2859.9(11)
_computing_cell_refinement 'MSC/AFC Diffractometer Control Software'
_computing_data_collection 'MSC/AFC Diffractometer Control Software'
_computing_data_reduction 'TEXSAN (Molecular Structure Corporation)'
_computing_molecular_graphics SHELXTL/PC
_computing_publication_material 'SHELXL-97 (Sheldrick, 1997)'
_computing_structure_refinement 'SHELXL-97 (Sheldrick, 1997)'
_computing_structure_solution 'SHELXS-97 (Sheldrick, 1990)'
_diffrn_ambient_temperature 193(2)
_diffrn_measured_fraction_theta_full 0.821
_diffrn_measured_fraction_theta_max 0.821
_diffrn_measurement_device_type 'Rigaku AFC7S'
_diffrn_measurement_method \w/2\q
_diffrn_radiation_monochromator graphite
_diffrn_radiation_source 'fine-focus sealed tube'
_diffrn_radiation_type MoK\a
_diffrn_radiation_wavelength 0.71073
_diffrn_reflns_av_R_equivalents 0.0000
_diffrn_reflns_av_sigmaI/netI 0.0550
_diffrn_reflns_limit_h_max 11
_diffrn_reflns_limit_h_min -12
_diffrn_reflns_limit_k_max 17
_diffrn_reflns_limit_k_min 0
_diffrn_reflns_limit_l_max 22
_diffrn_reflns_limit_l_min -22
_diffrn_reflns_number 7905
_diffrn_reflns_theta_full 24.62
_diffrn_reflns_theta_max 24.62
_diffrn_reflns_theta_min 2.61
_diffrn_standards_decay_% 0.4
_diffrn_standards_interval_count 200
_diffrn_standards_number 3
_exptl_absorpt_coefficient_mu 0.089
_exptl_absorpt_correction_type none
_exptl_crystal_colour Colourless
_exptl_crystal_density_diffrn 1.047
_exptl_crystal_density_method 'not measured'
_exptl_crystal_description Prismatic
_exptl_crystal_F_000 992
_exptl_crystal_size_max 0.28
_exptl_crystal_size_mid 0.20
_exptl_crystal_size_min 0.11
_refine_diff_density_max 0.273
_refine_diff_density_min -0.310
_refine_diff_density_rms 0.049
_refine_ls_extinction_coef 0.0063(12)
_refine_ls_extinction_expression Fc^*^=kFc[1+0.001xFc^2^\l^3^/sin(2\q)]^-1/4^
_refine_ls_extinction_method SHELXL
_refine_ls_goodness_of_fit_ref 1.039
_refine_ls_hydrogen_treatment mixed
_refine_ls_matrix_type full
_refine_ls_number_parameters 614
_refine_ls_number_reflns 7905
_refine_ls_number_restraints 0
_refine_ls_restrained_S_all 1.039
_refine_ls_R_factor_all 0.1039
_refine_ls_R_factor_gt 0.0701
_refine_ls_shift/su_max 0.056
_refine_ls_shift/su_mean 0.012
_refine_ls_structure_factor_coef Fsqd
_refine_ls_weighting_details 'w=1/[\s^2^(Fo^2^)+(0.1017P)^2^+0.7482P] where P=(Fo^2^+2Fc^2^)/3'
_refine_ls_weighting_scheme calc
_refine_ls_wR_factor_gt 0.1698
_refine_ls_wR_factor_ref 0.1900
_reflns_number_gt 5542
_reflns_number_total 7905
_reflns_threshold_expression >2sigma(I)
_cod_data_source_file ic000310i_1.cif
_cod_data_source_block 2
_cod_depositor_comments
;
The following automatic conversions were performed:

'_symmetry_cell_setting' value 'Triclinic' changed to 'triclinic'
according to the built-in table from CIF Core dictionary named
'cif_core.dic' version 2.4.1 from
2010-06-29.

'_exptl_absorpt_correction_type' value 'None' changed to
'none' according to the built-in table from CIF Core dictionary named
'cif_core.dic' version 2.4.1 from 2010-06-29.

Automatic conversion script
Id: cif_fix_values 1646 2011-03-28 12:23:43Z adriana 

The following automatic conversions were performed:

'_refine_ls_weighting_scheme' value 'calc
w=1/[\s^2^(Fo^2^)+(0.1017P)^2^+0.7482P] where P=(Fo^2^+2Fc^2^)/3' was
changed to 'calc'. New tag '_refine_ls_weighting_details' was
created. The value of the new tag was set to
'w=1/[\s^2^(Fo^2^)+(0.1017P)^2^+0.7482P] where P=(Fo^2^+2Fc^2^)/3'.

Automatic conversion script
Id: cif_fix_values 3143 2015-03-26 13:38:13Z robertas 
;
_cod_original_cell_volume 2859.9(10)
_cod_database_code 4319224

loop_
_symmetry_equiv_pos_as_xyz
'x, y, z'
'-x, -y, -z'

loop_
_atom_site_label
_atom_site_type_symbol
_atom_site_fract_x
_atom_site_fract_y
_atom_site_fract_z
_atom_site_U_iso_or_equiv
_atom_site_adp_type
_atom_site_occupancy
_atom_site_calc_flag
_atom_site_refinement_flags
_atom_site_disorder_assembly
_atom_site_disorder_group
Mg1 Mg 0.28597(12) 0.86913(8) 0.77718(6) 0.0486(3) Uani 1 d . . .
Mg2 Mg 0.30411(12) 0.53522(8) 0.78603(5) 0.0483(3) Uani 1 d . A 1
N11 N 0.1861(3) 0.9258(2) 0.86276(15) 0.0579(8) Uani 1 d . B 1
H11A H 0.2506 0.9702 0.8901 0.070 Uiso 1 calc R B 1
H11D H 0.1272 0.9551 0.8450 0.070 Uiso 1 calc R B 1
O11 O 0.3267(2) 0.80444(17) 0.68977(11) 0.0534(6) Uani 1 d . . .
C11 C 0.1120(4) 0.8480(3) 0.90391(18) 0.0593(10) Uani 1 d . B 1
H11B H 0.0368 0.8648 0.9261 0.071 Uiso 1 calc R B 1
H11C H 0.1734 0.8377 0.9402 0.071 Uiso 1 calc R B 1
C12 C 0.0566(4) 0.7583(3) 0.85775(19) 0.0541(9) Uani 1 d . B 1
H12A H 0.0103 0.7046 0.8852 0.065 Uiso 1 calc R B 1
H12B H -0.0098 0.7670 0.8235 0.065 Uiso 1 calc R B 1
O12 O 0.1169(2) 0.87569(17) 0.72537(12) 0.0535(6) Uani 1 d . . .
N12 N 0.1696(3) 0.73770(19) 0.82303(14) 0.0485(7) Uani 1 d . B 1
H12C H 0.1374 0.6894 0.7896 0.058 Uiso 1 calc R B 1
H12D H 0.2238 0.7194 0.8539 0.058 Uiso 1 calc R B 1
N21 N 0.5066(3) 0.5173(2) 0.81356(17) 0.0675(9) Uani 1 d . A 1
H21A H 0.5043 0.4933 0.8560 0.081 Uiso 1 calc R A 1
H21B H 0.5253 0.4748 0.7823 0.081 Uiso 1 calc R A 1
O21 O 0.4512(2) 0.87546(16) 0.83917(12) 0.0551(6) Uani 1 d . B 1
C21 C 0.6132(4) 0.6090(3) 0.8142(2) 0.0747(12) Uani 1 d . A 1
H21C H 0.7020 0.5987 0.8068 0.090 Uiso 1 calc R A 1
H21D H 0.6184 0.6448 0.8589 0.090 Uiso 1 calc R A 1
C22 C 0.5787(4) 0.6639(3) 0.7578(2) 0.0660(11) Uani 1 d . A 1
H22A H 0.6478 0.7268 0.7574 0.079 Uiso 1 calc R A 1
H22B H 0.5774 0.6292 0.7130 0.079 Uiso 1 calc R A 1
O22 O 0.3925(3) 0.99961(17) 0.75058(13) 0.0594(7) Uani 1 d . B 1
N22 N 0.4440(3) 0.6761(2) 0.76912(15) 0.0529(8) Uani 1 d . A 1
H22C H 0.4147 0.7005 0.7316 0.063 Uiso 1 calc R A 1
H22D H 0.4485 0.7173 0.8067 0.063 Uiso 1 calc R A 1
O31 O 0.2114(3) 0.40253(17) 0.81304(12) 0.0594(7) Uani 1 d . A 1
O32 O 0.2815(3) 0.57907(17) 0.88512(11) 0.0558(6) Uani 1 d . A 1
O41 O 0.1400(2) 0.55591(16) 0.73958(11) 0.0480(6) Uani 1 d . A 1
O42 O 0.3426(2) 0.48409(16) 0.69209(11) 0.0502(6) Uani 1 d . A 1
C101 C 0.3687(5) 0.7862(3) 0.57209(19) 0.0657(11) Uani 1 d . . .
C102 C 0.2893(4) 0.8165(2) 0.62956(18) 0.0513(9) Uani 1 d . . .
C103 C 0.1864(4) 0.8539(3) 0.61386(18) 0.0560(10) Uani 1 d . . .
H10M H 0.1701 0.8621 0.5670 0.067 Uiso 1 calc R . .
C104 C 0.1037(4) 0.8807(2) 0.66116(18) 0.0540(9) Uani 1 d . . .
C105 C -0.0105(4) 0.9199(3) 0.6379(2) 0.0634(11) Uani 1 d . . .
C106 C 0.4665(12) 0.7310(8) 0.5980(4) 0.080(3) Uani 0.50 d P C 1
H10N H 0.4134 0.6711 0.6158 0.120 Uiso 0.50 calc PR C 1
H10O H 0.5281 0.7698 0.6345 0.120 Uiso 0.50 calc PR C 1
H10P H 0.5191 0.7177 0.5600 0.120 Uiso 0.50 calc PR C 1
C107 C 0.4633(14) 0.8807(8) 0.5451(7) 0.105(4) Uani 0.50 d P C 1
H10Q H 0.4079 0.9186 0.5279 0.157 Uiso 0.50 calc PR C 1
H10R H 0.5163 0.8652 0.5079 0.157 Uiso 0.50 calc PR C 1
H10S H 0.5246 0.9171 0.5825 0.157 Uiso 0.50 calc PR C 1
C108 C 0.2787(12) 0.7272(10) 0.5159(6) 0.101(4) Uani 0.50 d P C 1
H10T H 0.2203 0.6692 0.5339 0.152 Uiso 0.50 calc PR C 1
H10U H 0.3336 0.7104 0.4803 0.152 Uiso 0.50 calc PR C 1
H10V H 0.2227 0.7631 0.4964 0.152 Uiso 0.50 calc PR C 1
C109 C 0.0419(7) 1.0234(4) 0.6436(6) 0.217(6) Uani 1 d . D 1
H20K H -0.0292 1.0503 0.6291 0.325 Uiso 1 calc R D 1
H20L H 0.1191 1.0443 0.6143 0.325 Uiso 1 calc R D 1
H20M H 0.0708 1.0451 0.6912 0.325 Uiso 1 calc R D 1
C110 C -0.1290(6) 0.8866(7) 0.6817(4) 0.197(5) Uani 1 d . D 1
H11O H -0.2011 0.9121 0.6664 0.295 Uiso 1 calc R D 1
H11P H -0.1017 0.9088 0.7294 0.295 Uiso 1 calc R D 1
H11Q H -0.1621 0.8170 0.6780 0.295 Uiso 1 calc R D 1
C111 C -0.0646(9) 0.8858(8) 0.5668(4) 0.205(5) Uani 1 d . D 1
H11R H -0.1368 0.9131 0.5550 0.308 Uiso 1 calc R D 1
H11S H -0.1007 0.8164 0.5638 0.308 Uiso 1 calc R D 1
H11T H 0.0083 0.9056 0.5348 0.308 Uiso 1 calc R D 1
C201 C 0.6605(4) 0.9301(3) 0.9050(2) 0.0579(10) Uani 1 d . . .
C202 C 0.5613(4) 0.9444(3) 0.85030(18) 0.0533(9) Uani 1 d . B 1
C203 C 0.5942(4) 1.0261(3) 0.8151(2) 0.0697(12) Uani 1 d . B 1
H20A H 0.6805 1.0708 0.8256 0.084 Uiso 1 calc R B 1
C204 C 0.5123(4) 1.0490(3) 0.76579(19) 0.0561(10) Uani 1 d . B 1
C205 C 0.5691(4) 1.1391(3) 0.7265(2) 0.0673(11) Uani 1 d . B 1
C206 C 0.7772(10) 0.9133(9) 0.8649(5) 0.085(3) Uani 0.50 d P B 1
H20B H 0.8452 0.9033 0.8968 0.127 Uiso 0.50 calc PR B 1
H20C H 0.8186 0.9688 0.8390 0.127 Uiso 0.50 calc PR B 1
H20D H 0.7424 0.8570 0.8332 0.127 Uiso 0.50 calc PR B 1
C207 C 0.7156(11) 1.0223(7) 0.9495(5) 0.075(3) Uani 0.50 d P B 1
H20E H 0.7792 1.0143 0.9848 0.113 Uiso 0.50 calc PR B 1
H20F H 0.6407 1.0385 0.9713 0.113 Uiso 0.50 calc PR B 1
H20G H 0.7624 1.0735 0.9210 0.113 Uiso 0.50 calc PR B 1
C208 C 0.5930(10) 0.8495(6) 0.9445(5) 0.071(3) Uani 0.50 d P B 1
H20H H 0.6570 0.8406 0.9793 0.106 Uiso 0.50 calc PR B 1
H20I H 0.5610 0.7919 0.9139 0.106 Uiso 0.50 calc PR B 1
H20J H 0.5159 0.8617 0.9669 0.106 Uiso 0.50 calc PR B 1
C209 C 0.6047(5) 1.2253(3) 0.7779(3) 0.0956(16) Uani 1 d . B 1
H20N H 0.6410 1.2833 0.7538 0.143 Uiso 1 calc R B 1
H20O H 0.6727 1.2198 0.8118 0.143 Uiso 1 calc R B 1
H20P H 0.5232 1.2280 0.8011 0.143 Uiso 1 calc R B 1
C210 C 0.4626(5) 1.1466(3) 0.6739(3) 0.0909(16) Uani 1 d . B 1
H21D H 0.4987 1.2038 0.6489 0.136 Uiso 1 calc R B 1
H21E H 0.3817 1.1502 0.6973 0.136 Uiso 1 calc R B 1
H21F H 0.4389 1.0905 0.6417 0.136 Uiso 1 calc R B 1
C211 C 0.6962(4) 1.1341(3) 0.6905(3) 0.0838(14) Uani 1 d . B 1
H21G H 0.7321 1.1914 0.6655 0.126 Uiso 1 calc R B 1
H21H H 0.6734 1.0781 0.6582 0.126 Uiso 1 calc R B 1
H21I H 0.7645 1.1297 0.7245 0.126 Uiso 1 calc R B 1
C301 C 0.1321(4) 0.2635(3) 0.87105(19) 0.0551(9) Uani 1 d . A 1
C302 C 0.1862(3) 0.3709(2) 0.87098(18) 0.0479(8) Uani 1 d . A 1
C303 C 0.2065(4) 0.4298(3) 0.93163(18) 0.0537(9) Uani 1 d . A 1
H30A H 0.1876 0.3993 0.9733 0.064 Uiso 1 calc R A 1
C304 C 0.2514(4) 0.5283(3) 0.93633(17) 0.0494(9) Uani 1 d . A 1
C305 C 0.2748(4) 0.5841(3) 1.00684(17) 0.0544(9) Uani 1 d . A 1
C306 C 0.0030(5) 0.2318(3) 0.8259(3) 0.0980(17) Uani 1 d . A 1
H30B H 0.0219 0.2560 0.7805 0.147 Uiso 1 calc R A 1
H30C H -0.0656 0.2568 0.8465 0.147 Uiso 1 calc R A 1
H30D H -0.0305 0.1623 0.8217 0.147 Uiso 1 calc R A 1
C307 C 0.2370(5) 0.2230(3) 0.8398(3) 0.0922(16) Uani 1 d . A 1
H30E H 0.2572 0.2468 0.7943 0.138 Uiso 1 calc R A 1
H30F H 0.2018 0.1535 0.8357 0.138 Uiso 1 calc R A 1
H30G H 0.3198 0.2425 0.8692 0.138 Uiso 1 calc R A 1
C308 C 0.1025(5) 0.2253(3) 0.9420(2) 0.0838(14) Uani 1 d . A 1
H30H H 0.1856 0.2456 0.9711 0.126 Uiso 1 calc R A 1
H30I H 0.0690 0.1558 0.9376 0.126 Uiso 1 calc R A 1
H30J H 0.0338 0.2501 0.9627 0.126 Uiso 1 calc R A 1
C309 C 0.2283(5) 0.6710(3) 1.0024(2) 0.0832(14) Uani 1 d . A 1
H30K H 0.2431 0.7064 1.0471 0.125 Uiso 1 calc R A 1
H30L H 0.1318 0.6516 0.9889 0.125 Uiso 1 calc R A 1
H30M H 0.2799 0.7115 0.9683 0.125 Uiso 1 calc R A 1
C310 C 0.2010(6) 0.5265(4) 1.0645(2) 0.0947(16) Uani 1 d . A 1
H31C H 0.2202 0.5660 1.1075 0.142 Uiso 1 calc R A 1
H31D H 0.2322 0.4707 1.0692 0.142 Uiso 1 calc R A 1
H31E H 0.1034 0.5058 1.0537 0.142 Uiso 1 calc R A 1
C311 C 0.4264(5) 0.6148(4) 1.0240(2) 0.0849(14) Uani 1 d . A 1
H31F H 0.4452 0.6506 1.0686 0.127 Uiso 1 calc R A 1
H31G H 0.4741 0.6551 0.9888 0.127 Uiso 1 calc R A 1
H31H H 0.4575 0.5586 1.0257 0.127 Uiso 1 calc R A 1
C401 C -0.0721(4) 0.5112(3) 0.67775(19) 0.0552(9) Uani 1 d . A 1
C402 C 0.0733(3) 0.5070(2) 0.68716(17) 0.0449(8) Uani 1 d . A 1
C403 C 0.1244(4) 0.4536(3) 0.64164(18) 0.0524(9) Uani 1 d . A 1
H40A H 0.0654 0.4195 0.6048 0.063 Uiso 1 calc R A 1
C404 C 0.2557(4) 0.4448(2) 0.64462(17) 0.0467(8) Uani 1 d . A 1
C405 C 0.2982(4) 0.3835(3) 0.58967(18) 0.0570(10) Uani 1 d . A 1
C406 C -0.1423(5) 0.4814(4) 0.7447(3) 0.0930(16) Uani 1 d . A 1
H40B H -0.2359 0.4831 0.7409 0.140 Uiso 1 calc R A 1
H40C H -0.0940 0.5252 0.7827 0.140 Uiso 1 calc R A 1
H40D H -0.1418 0.4168 0.7531 0.140 Uiso 1 calc R A 1
C407 C -0.0683(5) 0.6121(3) 0.6653(3) 0.0801(13) Uani 1 d . A 1
H40E H -0.0233 0.6306 0.6226 0.120 Uiso 1 calc R A 1
H40F H -0.0183 0.6549 0.7034 0.120 Uiso 1 calc R A 1
H40G H -0.1609 0.6160 0.6618 0.120 Uiso 1 calc R A 1
C408 C -0.1534(4) 0.4446(3) 0.6191(3) 0.0861(15) Uani 1 d . A 1
H40H H -0.1103 0.4625 0.5759 0.129 Uiso 1 calc R A 1
H40I H -0.2457 0.4493 0.6168 0.129 Uiso 1 calc R A 1
H40J H -0.1565 0.3791 0.6271 0.129 Uiso 1 calc R A 1
C409 C 0.2236(6) 0.2787(3) 0.6019(3) 0.0945(16) Uani 1 d . A 1
H40K H 0.1257 0.2676 0.5970 0.142 Uiso 1 calc R A 1
H40L H 0.2471 0.2648 0.6481 0.142 Uiso 1 calc R A 1
H40M H 0.2506 0.2371 0.5682 0.142 Uiso 1 calc R A 1
C410 C 0.2616(6) 0.4049(4) 0.5184(2) 0.0991(18) Uani 1 d . A 1
H41B H 0.3092 0.4713 0.5106 0.149 Uiso 1 calc R A 1
H41C H 0.1638 0.3941 0.5137 0.149 Uiso 1 calc R A 1
H41D H 0.2881 0.3631 0.4847 0.149 Uiso 1 calc R A 1
C411 C 0.4499(5) 0.3990(4) 0.5978(3) 0.0978(17) Uani 1 d . A 1
H41E H 0.4986 0.4653 0.5903 0.147 Uiso 1 calc R A 1
H41F H 0.4764 0.3571 0.5641 0.147 Uiso 1 calc R A 1
H41G H 0.4723 0.3845 0.6440 0.147 Uiso 1 calc R A 1
C506 C 0.3297(14) 0.6761(8) 0.5716(6) 0.108(4) Uani 0.50 d P C 2
H6AD H 0.2332 0.6486 0.5592 0.162 Uiso 0.50 calc PR C 2
H6AE H 0.3486 0.6576 0.6172 0.162 Uiso 0.50 calc PR C 2
H6AF H 0.3828 0.6528 0.5381 0.162 Uiso 0.50 calc PR C 2
C507 C 0.3224(15) 0.8097(11) 0.4997(5) 0.109(4) Uani 0.50 d P C 2
H7AD H 0.2240 0.7828 0.4932 0.163 Uiso 0.50 calc PR C 2
H7AE H 0.3665 0.7823 0.4640 0.163 Uiso 0.50 calc PR C 2
H7AF H 0.3478 0.8788 0.4969 0.163 Uiso 0.50 calc PR C 2
C508 C 0.5115(12) 0.8294(13) 0.5866(7) 0.124(5) Uani 0.50 d P C 2
H8AD H 0.5622 0.8102 0.5500 0.187 Uiso 0.50 calc PR C 2
H8AE H 0.5373 0.8088 0.6303 0.187 Uiso 0.50 calc PR C 2
H8AF H 0.5321 0.8987 0.5896 0.187 Uiso 0.50 calc PR C 2
C606 C 0.6969(13) 0.8373(9) 0.8909(6) 0.106(4) Uani 0.50 d P B 2
H6BD H 0.7414 0.8394 0.8472 0.159 Uiso 0.50 calc PR B 2
H6BE H 0.6143 0.7832 0.8887 0.159 Uiso 0.50 calc PR B 2
H6BF H 0.7583 0.8304 0.9277 0.159 Uiso 0.50 calc PR B 2
C607 C 0.7961(13) 1.0066(9) 0.9194(8) 0.125(6) Uani 0.50 d P B 2
H7BD H 0.8456 1.0170 0.8771 0.187 Uiso 0.50 calc PR B 2
H7BE H 0.8493 0.9859 0.9540 0.187 Uiso 0.50 calc PR B 2
H7BF H 0.7806 1.0658 0.9363 0.187 Uiso 0.50 calc PR B 2
C608 C 0.5868(12) 0.9133(12) 0.9749(5) 0.115(5) Uani 0.50 d P B 2
H8BD H 0.4977 0.8661 0.9669 0.172 Uiso 0.50 calc PR B 2
H8BE H 0.5757 0.9732 0.9936 0.172 Uiso 0.50 calc PR B 2
H8BF H 0.6411 0.8903 1.0074 0.172 Uiso 0.50 calc PR B 2

loop_
_atom_site_aniso_label
_atom_site_aniso_U_11
_atom_site_aniso_U_22
_atom_site_aniso_U_33
_atom_site_aniso_U_23
_atom_site_aniso_U_13
_atom_site_aniso_U_12
Mg1 0.0567(7) 0.0456(7) 0.0358(6) 0.0019(5) 0.0022(5) 0.0040(5)
Mg2 0.0618(7) 0.0487(7) 0.0315(6) 0.0021(5) 0.0040(5) 0.0124(6)
N11 0.075(2) 0.0501(18) 0.0438(18) -0.0046(14) 0.0011(15) 0.0125(16)
O11 0.0650(16) 0.0535(15) 0.0365(14) 0.0027(11) 0.0035(11) 0.0100(12)
C11 0.082(3) 0.060(2) 0.038(2) 0.0038(17) 0.0111(18) 0.024(2)
C12 0.056(2) 0.053(2) 0.050(2) 0.0050(17) 0.0108(17) 0.0100(18)
O12 0.0616(15) 0.0587(15) 0.0364(14) 0.0055(11) 0.0009(11) 0.0122(12)
N12 0.0592(18) 0.0470(17) 0.0330(15) -0.0035(13) -0.0004(13) 0.0078(14)
N21 0.085(2) 0.073(2) 0.0496(19) 0.0000(17) -0.0060(17) 0.032(2)
O21 0.0598(15) 0.0459(14) 0.0491(15) 0.0049(11) -0.0055(12) 0.0002(12)
C21 0.065(3) 0.084(3) 0.075(3) -0.005(2) -0.009(2) 0.025(2)
C22 0.053(2) 0.076(3) 0.060(3) -0.008(2) 0.0087(19) 0.008(2)
O22 0.0627(17) 0.0514(15) 0.0540(16) 0.0073(12) -0.0009(12) 0.0018(13)
N22 0.0628(19) 0.0546(18) 0.0390(16) 0.0027(14) 0.0034(14) 0.0144(15)
O31 0.0874(19) 0.0481(14) 0.0367(14) 0.0039(11) 0.0078(13) 0.0108(13)
O32 0.0811(18) 0.0515(15) 0.0319(13) 0.0031(11) 0.0057(12) 0.0154(13)
O41 0.0550(14) 0.0473(14) 0.0369(13) -0.0043(11) 0.0026(11) 0.0093(11)
O42 0.0579(15) 0.0560(15) 0.0347(13) 0.0004(11) 0.0023(11) 0.0144(12)
C101 0.085(3) 0.072(3) 0.037(2) 0.0014(19) 0.015(2) 0.019(2)
C102 0.066(2) 0.045(2) 0.036(2) 0.0039(16) 0.0063(17) 0.0048(18)
C103 0.075(3) 0.060(2) 0.0308(19) 0.0053(16) -0.0015(17) 0.017(2)
C104 0.066(2) 0.044(2) 0.042(2) 0.0054(16) -0.0020(18) 0.0001(17)
C105 0.071(3) 0.064(3) 0.055(2) 0.011(2) -0.005(2) 0.019(2)
C106 0.111(8) 0.093(7) 0.047(5) -0.004(5) 0.015(5) 0.048(7)
C107 0.128(11) 0.097(8) 0.091(9) 0.023(7) 0.059(8) 0.030(7)
C108 0.120(9) 0.119(10) 0.069(7) -0.049(7) -0.024(6) 0.053(8)
C109 0.128(6) 0.071(4) 0.445(17) 0.009(7) -0.111(8) 0.033(4)
C110 0.088(4) 0.337(12) 0.213(9) 0.172(9) 0.050(5) 0.106(6)
C111 0.216(9) 0.355(13) 0.109(5) -0.063(7) -0.088(6) 0.205(9)
C201 0.061(2) 0.052(2) 0.052(2) -0.0065(18) -0.0089(18) 0.0062(18)
C202 0.061(2) 0.049(2) 0.044(2) -0.0031(17) 0.0031(17) 0.0086(19)
C203 0.062(2) 0.053(2) 0.079(3) 0.015(2) -0.013(2) -0.0064(19)
C204 0.062(2) 0.046(2) 0.052(2) 0.0010(17) 0.0043(18) 0.0045(19)
C205 0.062(3) 0.053(2) 0.080(3) 0.015(2) 0.008(2) 0.0036(19)
C206 0.074(6) 0.115(9) 0.075(7) -0.002(6) 0.000(5) 0.046(6)
C207 0.081(7) 0.074(6) 0.050(5) -0.020(4) -0.006(5) -0.004(6)
C208 0.087(6) 0.062(6) 0.060(6) 0.005(4) -0.023(5) 0.021(5)
C209 0.100(4) 0.047(3) 0.129(5) 0.004(3) 0.024(3) 0.005(2)
C210 0.082(3) 0.076(3) 0.112(4) 0.052(3) -0.001(3) 0.012(2)
C211 0.075(3) 0.084(3) 0.091(3) 0.029(3) 0.023(3) 0.016(2)
C301 0.060(2) 0.052(2) 0.049(2) 0.0089(18) 0.0053(18) 0.0095(18)
C302 0.050(2) 0.051(2) 0.039(2) 0.0050(16) 0.0052(15) 0.0096(16)
C303 0.065(2) 0.054(2) 0.039(2) 0.0097(17) 0.0064(17) 0.0120(18)
C304 0.054(2) 0.058(2) 0.0334(19) 0.0041(17) 0.0019(15) 0.0119(17)
C305 0.070(2) 0.062(2) 0.0289(18) -0.0007(16) 0.0006(16) 0.0164(19)
C306 0.090(4) 0.079(3) 0.100(4) 0.011(3) -0.023(3) -0.010(3)
C307 0.106(4) 0.069(3) 0.107(4) 0.005(3) 0.025(3) 0.033(3)
C308 0.108(4) 0.058(3) 0.075(3) 0.019(2) 0.009(3) 0.006(2)
C309 0.125(4) 0.092(3) 0.046(2) -0.016(2) -0.007(2) 0.056(3)
C310 0.138(4) 0.092(4) 0.038(2) -0.001(2) 0.012(3) 0.009(3)
C311 0.086(3) 0.102(4) 0.059(3) -0.019(3) -0.013(2) 0.023(3)
C401 0.051(2) 0.053(2) 0.056(2) -0.0080(18) 0.0000(17) 0.0095(17)
C402 0.050(2) 0.0397(18) 0.0407(19) 0.0048(16) 0.0069(16) 0.0068(15)
C403 0.058(2) 0.056(2) 0.039(2) -0.0119(17) -0.0059(16) 0.0147(18)
C404 0.061(2) 0.0447(19) 0.0315(18) 0.0050(15) 0.0048(16) 0.0112(17)
C405 0.067(2) 0.063(2) 0.042(2) -0.0084(18) 0.0046(18) 0.024(2)
C406 0.071(3) 0.114(4) 0.093(4) 0.013(3) 0.036(3) 0.022(3)
C407 0.077(3) 0.065(3) 0.099(4) 0.000(3) -0.015(3) 0.025(2)
C408 0.060(3) 0.094(4) 0.095(4) -0.035(3) -0.020(2) 0.018(2)
C409 0.124(4) 0.064(3) 0.097(4) -0.015(3) 0.014(3) 0.034(3)
C410 0.145(5) 0.133(5) 0.043(3) -0.005(3) 0.010(3) 0.078(4)
C411 0.082(3) 0.124(4) 0.091(4) -0.039(3) 0.014(3) 0.044(3)
C506 0.164(12) 0.092(8) 0.074(7) -0.011(6) 0.040(8) 0.048(8)
C507 0.174(13) 0.139(11) 0.044(6) 0.026(7) 0.043(7) 0.087(11)
C508 0.086(8) 0.176(15) 0.098(10) -0.046(10) 0.029(7) 0.026(9)
C606 0.121(10) 0.110(9) 0.095(9) -0.029(7) -0.045(7) 0.057(8)
C607 0.101(10) 0.096(9) 0.140(13) 0.044(9) -0.068(9) -0.027(8)
C608 0.102(8) 0.203(15) 0.048(6) 0.014(8) -0.005(6) 0.059(10)

loop_
_atom_type_symbol
_atom_type_description
_atom_type_scat_dispersion_real
_atom_type_scat_dispersion_imag
_atom_type_scat_source
C C 0.0033 0.0016 'International Tables Vol C Tables 4.2.6.8 and 6.1.1.4'
H H 0.0000 0.0000 'International Tables Vol C Tables 4.2.6.8 and 6.1.1.4'
N N 0.0061 0.0033 'International Tables Vol C Tables 4.2.6.8 and 6.1.1.4'
O O 0.0106 0.0060 'International Tables Vol C Tables 4.2.6.8 and 6.1.1.4'
Mg Mg 0.0486 0.0363 'International Tables Vol C Tables 4.2.6.8 and 6.1.1.4'

loop_
_geom_angle_atom_site_label_1
_geom_angle_atom_site_label_2
_geom_angle_atom_site_label_3
_geom_angle
_geom_angle_site_symmetry_1
_geom_angle_site_symmetry_3
_geom_angle_publ_flag
O22 Mg1 O11 92.95(11) . . ?
O22 Mg1 O12 91.76(11) . . ?
O11 Mg1 O12 86.11(11) . . ?
O22 Mg1 O21 86.06(11) . . ?
O11 Mg1 O21 101.52(11) . . ?
O12 Mg1 O21 172.15(12) . . ?
O22 Mg1 N12 170.65(12) . . ?
O11 Mg1 N12 96.16(11) . . ?
O12 Mg1 N12 90.93(11) . . ?
O21 Mg1 N12 90.08(11) . . ?
O22 Mg1 N11 93.66(12) . . ?
O11 Mg1 N11 165.26(12) . . ?
O12 Mg1 N11 80.54(12) . . ?
O21 Mg1 N11 92.06(12) . . ?
N12 Mg1 N11 77.96(11) . . ?
O31 Mg2 O41 96.53(11) . . ?
O31 Mg2 O42 91.09(11) . . ?
O41 Mg2 O42 86.33(10) . . ?
O31 Mg2 O32 86.33(11) . . ?
O41 Mg2 O32 100.24(11) . . ?
O42 Mg2 O32 173.17(11) . . ?
O31 Mg2 N22 167.32(13) . . ?
O41 Mg2 N22 96.13(11) . . ?
O42 Mg2 N22 90.56(11) . . ?
O32 Mg2 N22 90.59(11) . . ?
O31 Mg2 N21 90.06(13) . . ?
O41 Mg2 N21 166.70(12) . . ?
O42 Mg2 N21 81.99(12) . . ?
O32 Mg2 N21 91.68(12) . . ?
N22 Mg2 N21 77.72(13) . . ?
C11 N11 Mg1 110.2(2) . . ?
C102 O11 Mg1 125.6(2) . . ?
N11 C11 C12 109.2(3) . . ?
N12 C12 C11 108.7(3) . . ?
C104 O12 Mg1 126.0(2) . . ?
C12 N12 Mg1 107.3(2) . . ?
C21 N21 Mg2 110.3(2) . . ?
C202 O21 Mg1 128.7(2) . . ?
N21 C21 C22 107.9(3) . . ?
N22 C22 C21 109.0(3) . . ?
C204 O22 Mg1 131.0(3) . . ?
C22 N22 Mg2 107.3(2) . . ?
C302 O31 Mg2 130.6(2) . . ?
C304 O32 Mg2 127.8(2) . . ?
C402 O41 Mg2 125.6(2) . . ?
C404 O42 Mg2 126.2(2) . . ?
C508 C101 C108 138.0(7) . . ?
C508 C101 C102 109.4(5) . . ?
C108 C101 C102 112.4(6) . . ?
C508 C101 C506 111.3(9) . . ?
C108 C101 C506 60.4(7) . . ?
C102 C101 C506 105.7(5) . . ?
C508 C101 C106 56.1(8) . . ?
C108 C101 C106 108.6(7) . . ?
C102 C101 C106 113.1(4) . . ?
C506 C101 C106 56.2(6) . . ?
C508 C101 C107 52.0(8) . . ?
C108 C101 C107 110.9(8) . . ?
C102 C101 C107 106.2(5) . . ?
C506 C101 C107 147.7(6) . . ?
C106 C101 C107 105.5(8) . . ?
C508 C101 C507 112.2(9) . . ?
C108 C101 C507 47.3(6) . . ?
C102 C101 C507 111.7(5) . . ?
C506 C101 C507 106.4(8) . . ?
C106 C101 C507 134.8(6) . . ?
C107 C101 C507 66.0(7) . . ?
O11 C102 C103 124.9(3) . . ?
O11 C102 C101 115.1(3) . . ?
C103 C102 C101 120.0(3) . . ?
C102 C103 C104 125.5(3) . . ?
O12 C104 C103 123.6(4) . . ?
O12 C104 C105 115.3(3) . . ?
C103 C104 C105 121.2(3) . . ?
C109 C105 C111 110.3(6) . . ?
C109 C105 C110 110.3(6) . . ?
C111 C105 C110 104.9(6) . . ?
C109 C105 C104 107.8(4) . . ?
C111 C105 C104 113.4(4) . . ?
C110 C105 C104 110.2(4) . . ?
C208 C201 C207 112.7(6) . . ?
C208 C201 C607 129.8(6) . . ?
C207 C201 C607 42.6(6) . . ?
C208 C201 C202 109.9(4) . . ?
C207 C201 C202 108.5(5) . . ?
C607 C201 C202 119.2(5) . . ?
C208 C201 C206 112.4(7) . . ?
C207 C201 C206 108.2(7) . . ?
C607 C201 C206 65.6(8) . . ?
C202 C201 C206 104.8(5) . . ?
C208 C201 C606 62.8(7) . . ?
C207 C201 C606 137.6(7) . . ?
C607 C201 C606 104.8(8) . . ?
C202 C201 C606 112.4(5) . . ?
C206 C201 C606 50.7(6) . . ?
C208 C201 C608 42.5(6) . . ?
C207 C201 C608 73.6(7) . . ?
C607 C201 C608 107.6(8) . . ?
C202 C201 C608 108.7(5) . . ?
C206 C201 C608 143.8(7) . . ?
C606 C201 C608 102.7(8) . . ?
O21 C202 C203 124.1(4) . . ?
O21 C202 C201 115.7(3) . . ?
C203 C202 C201 120.2(3) . . ?
C202 C203 C204 126.0(4) . . ?
O22 C204 C203 123.5(3) . . ?
O22 C204 C205 117.0(3) . . ?
C203 C204 C205 119.4(3) . . ?
C210 C205 C209 109.9(4) . . ?
C210 C205 C211 109.8(4) . . ?
C209 C205 C211 109.7(4) . . ?
C210 C205 C204 109.4(3) . . ?
C209 C205 C204 108.3(4) . . ?
C211 C205 C204 109.6(3) . . ?
C307 C301 C302 107.6(3) . . ?
C307 C301 C306 109.3(4) . . ?
C302 C301 C306 107.4(3) . . ?
C307 C301 C308 108.4(4) . . ?
C302 C301 C308 114.6(3) . . ?
C306 C301 C308 109.4(3) . . ?
O31 C302 C303 123.1(3) . . ?
O31 C302 C301 114.9(3) . . ?
C303 C302 C301 122.1(3) . . ?
C304 C303 C302 126.1(3) . . ?
O32 C304 C303 124.1(3) . . ?
O32 C304 C305 115.1(3) . . ?
C303 C304 C305 120.7(3) . . ?
C309 C305 C311 109.2(4) . . ?
C309 C305 C310 108.3(4) . . ?
C311 C305 C310 108.9(4) . . ?
C309 C305 C304 109.5(3) . . ?
C311 C305 C304 107.1(3) . . ?
C310 C305 C304 113.8(3) . . ?
C407 C401 C408 109.2(4) . . ?
C407 C401 C402 109.0(3) . . ?
C408 C401 C402 113.6(3) . . ?
C407 C401 C406 109.9(4) . . ?
C408 C401 C406 108.2(4) . . ?
C402 C401 C406 106.8(3) . . ?
O41 C402 C403 124.1(3) . . ?
O41 C402 C401 114.9(3) . . ?
C403 C402 C401 120.9(3) . . ?
C402 C403 C404 126.1(3) . . ?
O42 C404 C403 123.3(3) . . ?
O42 C404 C405 116.7(3) . . ?
C403 C404 C405 120.0(3) . . ?
C410 C405 C411 110.2(4) . . ?
C410 C405 C404 111.8(3) . . ?
C411 C405 C404 109.4(3) . . ?
C410 C405 C409 109.5(4) . . ?
C411 C405 C409 108.5(4) . . ?
C404 C405 C409 107.3(3) . . ?

loop_
_geom_bond_atom_site_label_1
_geom_bond_atom_site_label_2
_geom_bond_distance
_geom_bond_site_symmetry_2
_geom_bond_publ_flag
Mg1 O22 2.019(3) . ?
Mg1 O11 2.032(3) . ?
Mg1 O12 2.034(3) . ?
Mg1 O21 2.051(3) . ?
Mg1 N12 2.208(3) . ?
Mg1 N11 2.246(3) . ?
Mg2 O31 2.015(3) . ?
Mg2 O41 2.020(3) . ?
Mg2 O42 2.046(3) . ?
Mg2 O32 2.055(3) . ?
Mg2 N22 2.201(3) . ?
Mg2 N21 2.250(3) . ?
N11 C11 1.471(5) . ?
O11 C102 1.270(4) . ?
C11 C12 1.516(5) . ?
C12 N12 1.470(4) . ?
O12 C104 1.270(4) . ?
N21 C21 1.471(5) . ?
O21 C202 1.288(4) . ?
C21 C22 1.503(6) . ?
C22 N22 1.482(5) . ?
O22 C204 1.257(4) . ?
O31 C302 1.254(4) . ?
O32 C304 1.275(4) . ?
O41 C402 1.281(4) . ?
O42 C404 1.265(4) . ?
C101 C508 1.440(12) . ?
C101 C108 1.483(10) . ?
C101 C102 1.536(5) . ?
C101 C506 1.554(11) . ?
C101 C106 1.571(10) . ?
C101 C107 1.575(11) . ?
C101 C507 1.575(11) . ?
C102 C103 1.377(5) . ?
C103 C104 1.399(5) . ?
C104 C105 1.535(5) . ?
C105 C109 1.460(7) . ?
C105 C111 1.491(7) . ?
C105 C110 1.492(7) . ?
C201 C208 1.462(10) . ?
C201 C207 1.525(10) . ?
C201 C607 1.526(11) . ?
C201 C202 1.533(5) . ?
C201 C206 1.535(10) . ?
C201 C606 1.542(11) . ?
C201 C608 1.579(11) . ?
C202 C203 1.380(5) . ?
C203 C204 1.392(5) . ?
C204 C205 1.542(5) . ?
C205 C210 1.524(6) . ?
C205 C209 1.528(6) . ?
C205 C211 1.530(6) . ?
C301 C307 1.517(6) . ?
C301 C302 1.519(5) . ?
C301 C306 1.521(6) . ?
C301 C308 1.532(5) . ?
C302 C303 1.407(5) . ?
C303 C304 1.386(5) . ?
C304 C305 1.546(5) . ?
C305 C309 1.508(6) . ?
C305 C311 1.524(6) . ?
C305 C310 1.531(6) . ?
C401 C407 1.513(5) . ?
C401 C408 1.527(5) . ?
C401 C402 1.534(5) . ?
C401 C406 1.537(6) . ?
C402 C403 1.378(5) . ?
C403 C404 1.406(5) . ?
C404 C405 1.528(5) . ?
C405 C410 1.512(6) . ?
C405 C411 1.523(6) . ?
C405 C409 1.545(6) . ?
